data_7062722
loop_
_publ_author_name
'Aguilar, E. Contreras'
'Cogollo, E. Espitia'
'Echeverr\'ia, G. A.'
'Piro, O. E.'
'Jios, J. L.'
'Ulic, S. E.'
'Molina, R. D. I.'
'Arena, M. E.'

_publ_section_title
;
 Isosteric O/S exchange in carbonyl(thio)ureides: molecular interactions,
 structure, and bioactivity assays
;
_journal_issue 39
_journal_name_full 'New Journal of Chemistry'
_journal_page_first 18341
_journal_page_last 18353
_journal_paper_doi 10.1039/D3NJ02529B
_journal_volume 47
_journal_year 2023
_chemical_formula_sum 'C13 H18 N2 O3'
_chemical_formula_weight 250.29
_chemical_name_systematic N-(butylcarbamoyl)-4-methoxybenzamide
_space_group_crystal_system monoclinic
_space_group_IT_number 14
_space_group_name_Hall '-P 2ybc'
_space_group_name_H-M_alt 'P 1 21/c 1'
_atom_sites_solution_hydrogens geom
_atom_sites_solution_primary dual
_atom_sites_solution_secondary difmap
_audit_creation_method SHELXL-2014/7
_audit_update_record
;
2022-09-16 deposited with the CCDC.	2023-09-18 downloaded from the CCDC.
;
_cell_angle_alpha 90
_cell_angle_beta 96.637(4)
_cell_angle_gamma 90
_cell_formula_units_Z 4
_cell_length_a 4.8639(2)
_cell_length_b 15.2441(7)
_cell_length_c 18.5621(8)
_cell_measurement_reflns_used 1755
_cell_measurement_temperature 297(2)
_cell_measurement_theta_max 22.9050
_cell_measurement_theta_min 4.1630
_cell_volume 1367.08(10)
_computing_cell_refinement 'CrysAlisPro 1.171.38.41 (Rigaku OD, 2015)'
_computing_data_collection 'CrysAlisPro 1.171.38.41 (Rigaku OD, 2015)'
_computing_data_reduction 'CrysAlisPro 1.171.38.41 (Rigaku OD, 2015)'
_computing_molecular_graphics 'ORTEP for Windows (Farrugia, 2012)'
_computing_publication_material 'SHELXL-2014/7 (Sheldrick, 2014)'
_computing_structure_refinement 'SHELXL-2014/7 (Sheldrick, 2014)'
_computing_structure_solution 'SHELXT (Sheldrick, 2015)'
_diffrn_ambient_temperature 297(2)
_diffrn_detector 'CCD plate'
_diffrn_detector_area_resol_mean 16.0604
_diffrn_detector_type Eos
_diffrn_measured_fraction_theta_full 0.998
_diffrn_measured_fraction_theta_max 0.865
_diffrn_measurement_device 'four-circle diffractometer'
_diffrn_measurement_device_type 'Xcalibur, Eos, Gemini'
_diffrn_radiation_monochromator graphite
_diffrn_radiation_probe x-ray
_diffrn_radiation_type 'Mo K\a'
_diffrn_radiation_wavelength 0.71073
_diffrn_reflns_av_R_equivalents 0.0446
_diffrn_reflns_av_unetI/netI 0.0463
_diffrn_reflns_Laue_measured_fraction_full 0.998
_diffrn_reflns_Laue_measured_fraction_max 0.865
_diffrn_reflns_limit_h_max 6
_diffrn_reflns_limit_h_min -6
_diffrn_reflns_limit_k_max 20
_diffrn_reflns_limit_k_min -20
_diffrn_reflns_limit_l_max 24
_diffrn_reflns_limit_l_min -23
_diffrn_reflns_number 12946
_diffrn_reflns_point_group_measured_fraction_full 0.998
_diffrn_reflns_point_group_measured_fraction_max 0.865
_diffrn_reflns_theta_full 25.242
_diffrn_reflns_theta_max 29.025
_diffrn_reflns_theta_min 3.468
_diffrn_source 'fine-focus sealed X-ray tube'
_diffrn_source_type 'Enhance (Mo) X-ray Source'
_exptl_absorpt_coefficient_mu 0.087
_exptl_absorpt_correction_T_max 1.00000
_exptl_absorpt_correction_T_min 0.83834
_exptl_absorpt_correction_type multi-scan
_exptl_absorpt_process_details
;
CrysAlisPro 1.171.38.41 (Rigaku Oxford Diffraction, 2015)
Empirical absorption correction using spherical harmonics,
 implemented in SCALE3 ABSPACK scaling algorithm.
;
_exptl_crystal_colour colorless
_exptl_crystal_density_diffrn 1.216
_exptl_crystal_description needle
_exptl_crystal_F_000 536
_exptl_crystal_recrystallization_method 'Re-crystallisation from solvent: Ethanol'
_exptl_crystal_size_max 0.402
_exptl_crystal_size_mid 0.110
_exptl_crystal_size_min 0.079
_refine_diff_density_max 0.472
_refine_diff_density_min -0.335
_refine_diff_density_rms 0.047
_refine_ls_extinction_method none
_refine_ls_goodness_of_fit_ref 1.027
_refine_ls_hydrogen_treatment constr
_refine_ls_matrix_type full
_refine_ls_number_parameters 165
_refine_ls_number_reflns 3159
_refine_ls_number_restraints 3
_refine_ls_restrained_S_all 1.042
_refine_ls_R_factor_all 0.1448
_refine_ls_R_factor_gt 0.0785
_refine_ls_shift/su_max 0.000
_refine_ls_shift/su_mean 0.000
_refine_ls_structure_factor_coef Fsqd
_refine_ls_weighting_details 'w=1/[\s^2^(Fo^2^)+(0.1201P)^2^+0.4652P] where P=(Fo^2^+2Fc^2^)/3'
_refine_ls_weighting_scheme calc
_refine_ls_wR_factor_gt 0.2118
_refine_ls_wR_factor_ref 0.2587
_reflns_Friedel_coverage 0.000
_reflns_number_gt 1672
_reflns_number_total 3159
_reflns_threshold_expression 'I > 2\s(I)'
_cod_data_source_file d3nj02529b2.cif
_cod_data_source_block shelx_CCDC1
_cod_depositor_comments 'Adding full bibliography for 7062721--7062722.cif.'
_cod_original_sg_symbol_H-M 'P 21/c'
_cod_database_code 7062722
_shelx_shelxl_version_number 2014/7
_shelx_space_group_comment
;
The symmetry employed for this shelxl refinement is uniquely defined
by the following loop, which should always be used as a source of
symmetry information in preference to the above space-group names.
They are only intended as comments.
;
_shelx_estimated_absorpt_t_min 0.966
_shelx_estimated_absorpt_t_max 0.993
_oxdiff_exptl_absorpt_empirical_full_min 0.868
_oxdiff_exptl_absorpt_empirical_full_max 1.171
_oxdiff_exptl_absorpt_empirical_details
;
Empirical correction (ABSPACK) includes:
- Absorption correction using spherical harmonics
- Frame scaling
;

loop_
_space_group_symop_operation_xyz
'x, y, z'
'-x, y+1/2, -z+1/2'
'-x, -y, -z'
'x, -y-1/2, z-1/2'

loop_
_atom_site_label
_atom_site_type_symbol
_atom_site_fract_x
_atom_site_fract_y
_atom_site_fract_z
_atom_site_U_iso_or_equiv
_atom_site_adp_type
_atom_site_occupancy
_atom_site_site_symmetry_order
_atom_site_calc_flag
_atom_site_refinement_flags_posn
_atom_site_refinement_flags_adp
_atom_site_refinement_flags_occupancy
_atom_site_disorder_assembly
_atom_site_disorder_group
C1 C 0.8807(6) 0.3606(2) 0.73083(16) 0.0612(8) Uani 1 1 d . . . . .
C2 C 0.7581(8) 0.4112(3) 0.77975(18) 0.0824(11) Uani 1 1 d . . . . .
H2 H 0.8036 0.4021 0.8292 0.099 Uiso 1 1 calc R U . . .
C3 C 0.5698(7) 0.4749(3) 0.75622(17) 0.0771(10) Uani 1 1 d . . . . .
H3 H 0.4909 0.5091 0.7899 0.093 Uiso 1 1 calc R U . . .
C4 C 0.4957(6) 0.48892(19) 0.68281(14) 0.0543(7) Uani 1 1 d . . . . .
C5 C 0.6179(6) 0.4374(2) 0.63473(15) 0.0586(8) Uani 1 1 d . . . . .
H5 H 0.5692 0.4455 0.5852 0.070 Uiso 1 1 calc R U . . .
C6 C 0.8111(6) 0.3741(2) 0.65792(16) 0.0604(8) Uani 1 1 d . . . . .
H6 H 0.8935 0.3408 0.6243 0.073 Uiso 1 1 calc R U . . .
C7 C 1.1887(8) 0.2433(3) 0.7118(2) 0.0865(11) Uani 1 1 d . . . . .
H7A H 1.0470 0.2088 0.6849 0.130 Uiso 1 1 calc R U . . .
H7B H 1.3192 0.2053 0.7391 0.130 Uiso 1 1 calc R U . . .
H7C H 1.2822 0.2778 0.6788 0.130 Uiso 1 1 calc R U . . .
C8 C 0.2925(6) 0.5594(2) 0.66196(15) 0.0573(7) Uani 1 1 d . . . . .
C9 C -0.0538(6) 0.61153(19) 0.56238(15) 0.0551(7) Uani 1 1 d . . . . .
C10 C -0.3496(7) 0.7369(2) 0.57424(19) 0.0747(10) Uani 1 1 d D . . . .
H10A H -0.4252 0.7629 0.6154 0.090 Uiso 1 1 calc R U . . .
H10B H -0.4948 0.7025 0.5473 0.090 Uiso 1 1 calc R U . . .
C11 C -0.2631(13) 0.8081(4) 0.5267(4) 0.173(3) Uani 1 1 d D . . . .
H11A H -0.1452 0.8480 0.5571 0.207 Uiso 1 1 calc R U . . .
H11B H -0.1493 0.7817 0.4930 0.207 Uiso 1 1 calc R U . . .
C12 C -0.460(3) 0.8571(7) 0.4873(6) 0.299(7) Uani 1 1 d D . . . .
H12A H -0.5617 0.8907 0.5199 0.359 Uiso 1 1 calc R U . . .
H12B H -0.5902 0.8186 0.4591 0.359 Uiso 1 1 calc R U . . .
C13 C -0.333(4) 0.9189(6) 0.4369(5) 0.439(14) Uani 1 1 d D . . . .
H13A H -0.1446 0.9022 0.4339 0.658 Uiso 1 1 calc R U . . .
H13B H -0.3384 0.9777 0.4552 0.658 Uiso 1 1 calc R U . . .
H13C H -0.4357 0.9161 0.3896 0.658 Uiso 1 1 calc R U . . .
N1 N 0.1562(5) 0.55633(16) 0.59311(12) 0.0555(6) Uani 1 1 d . . . . .
H1 H 0.2063 0.5154 0.5656 0.067 Uiso 1 1 calc R U . . .
N2 N -0.1238(5) 0.67951(17) 0.60033(13) 0.0635(7) Uani 1 1 d . . . . .
H2A H -0.0320 0.6900 0.6419 0.076 Uiso 1 1 calc R U . . .
O1 O 1.0668(5) 0.29978(16) 0.75993(12) 0.0783(7) Uani 1 1 d . . . . .
O2 O 0.2498(5) 0.61778(16) 0.70440(12) 0.0794(8) Uani 1 1 d . . . . .
O3 O -0.1671(5) 0.59358(16) 0.50136(11) 0.0771(7) Uani 1 1 d . . . . .

loop_
_atom_site_aniso_label
_atom_site_aniso_U_11
_atom_site_aniso_U_22
_atom_site_aniso_U_33
_atom_site_aniso_U_23
_atom_site_aniso_U_13
_atom_site_aniso_U_12
C1 0.0608(17) 0.0606(19) 0.0594(18) 0.0138(14) -0.0053(14) -0.0053(14)
C2 0.100(3) 0.096(3) 0.0476(18) 0.0058(17) -0.0052(17) 0.020(2)
C3 0.093(2) 0.084(2) 0.0508(18) -0.0061(16) -0.0046(16) 0.0176(19)
C4 0.0559(16) 0.0573(17) 0.0473(15) -0.0003(12) -0.0044(12) -0.0078(13)
C5 0.0605(17) 0.0688(19) 0.0444(15) 0.0039(13) -0.0021(12) -0.0044(15)
C6 0.0597(18) 0.0654(19) 0.0551(17) 0.0002(14) 0.0015(13) 0.0017(14)
C7 0.084(2) 0.087(3) 0.088(3) 0.021(2) 0.010(2) 0.019(2)
C8 0.0590(17) 0.0602(18) 0.0505(16) -0.0066(13) -0.0031(13) -0.0076(14)
C9 0.0626(17) 0.0520(16) 0.0488(15) -0.0012(13) -0.0016(13) -0.0038(13)
C10 0.084(2) 0.063(2) 0.074(2) -0.0013(17) -0.0049(17) 0.0108(17)
C11 0.158(5) 0.095(4) 0.243(8) 0.060(4) -0.071(5) 0.002(3)
C12 0.50(2) 0.170(9) 0.206(9) 0.083(8) -0.040(11) -0.003(12)
C13 1.07(4) 0.131(7) 0.154(7) 0.062(6) 0.223(15) 0.062(14)
N1 0.0614(14) 0.0551(14) 0.0478(13) -0.0068(10) -0.0028(10) 0.0024(11)
N2 0.0702(16) 0.0612(15) 0.0560(15) -0.0087(12) -0.0066(12) 0.0072(12)
O1 0.0849(16) 0.0788(16) 0.0682(14) 0.0179(12) -0.0040(12) 0.0141(12)
O2 0.0925(17) 0.0776(16) 0.0622(14) -0.0228(12) -0.0160(11) 0.0152(12)
O3 0.0980(17) 0.0705(15) 0.0556(12) -0.0121(10) -0.0220(11) 0.0156(12)

loop_
_atom_type_symbol
_atom_type_description
_atom_type_scat_dispersion_real
_atom_type_scat_dispersion_imag
_atom_type_scat_source
C C 0.0033 0.0016 'International Tables Vol C Tables 4.2.6.8 and 6.1.1.4'
H H 0.0000 0.0000 'International Tables Vol C Tables 4.2.6.8 and 6.1.1.4'
N N 0.0061 0.0033 'International Tables Vol C Tables 4.2.6.8 and 6.1.1.4'
O O 0.0106 0.0060 'International Tables Vol C Tables 4.2.6.8 and 6.1.1.4'

loop_
_geom_angle_atom_site_label_1
_geom_angle_atom_site_label_2
_geom_angle_atom_site_label_3
_geom_angle
_geom_angle_site_symmetry_1
_geom_angle_site_symmetry_3
_geom_angle_publ_flag
O1 C1 C2 116.0(3) . . ?
O1 C1 C6 124.7(3) . . ?
C2 C1 C6 119.3(3) . . ?
C1 C2 C3 120.7(3) . . ?
C2 C3 C4 120.7(3) . . ?
C5 C4 C3 117.9(3) . . ?
C5 C4 C8 124.8(2) . . ?
C3 C4 C8 117.3(3) . . ?
C6 C5 C4 121.8(3) . . ?
C5 C6 C1 119.6(3) . . ?
O2 C8 N1 121.8(3) . . ?
O2 C8 C4 121.2(2) . . ?
N1 C8 C4 117.1(2) . . ?
O3 C9 N2 123.3(3) . . ?
O3 C9 N1 118.1(3) . . ?
N2 C9 N1 118.5(2) . . ?
N2 C10 C11 112.6(3) . . ?
C12 C11 C10 119.3(7) . . ?
C11 C12 C13 111.2(13) . . ?
C8 N1 C9 127.8(2) . . ?
C9 N2 C10 122.0(3) . . ?
C1 O1 C7 118.0(2) . . ?

loop_
_geom_bond_atom_site_label_1
_geom_bond_atom_site_label_2
_geom_bond_distance
_geom_bond_site_symmetry_2
_geom_bond_publ_flag
C1 O1 1.363(4) . ?
C1 C2 1.378(5) . ?
C1 C6 1.372(4) . ?
C2 C3 1.371(5) . ?
C3 C4 1.385(4) . ?
C4 C5 1.374(4) . ?
C4 C8 1.481(4) . ?
C5 C6 1.381(4) . ?
C7 O1 1.419(4) . ?
C8 O2 1.222(3) . ?
C8 N1 1.371(3) . ?
C9 O3 1.232(3) . ?
C9 N2 1.320(4) . ?
C9 N1 1.393(4) . ?
C10 N2 1.443(4) . ?
C10 C11 1.490(7) . ?
C11 C12 1.361(10) . ?
C12 C13 1.509(12) . ?

loop_
_geom_hbond_atom_site_label_D
_geom_hbond_atom_site_label_H
_geom_hbond_atom_site_label_A
_geom_hbond_distance_DH
_geom_hbond_distance_HA
_geom_hbond_distance_DA
_geom_hbond_angle_DHA
_geom_hbond_site_symmetry_A
C7 H7B O2 0.96 2.60 3.544(4) 167.3 2_746
N1 H1 O3 0.86 2.07 2.885(3) 157.9 3_566
N2 H2A O1 0.86 2.49 3.162(3) 135.0 2_656
N2 H2A O2 0.86 2.02 2.666(3) 131.5 .

loop_
_geom_torsion_atom_site_label_1
_geom_torsion_atom_site_label_2
_geom_torsion_atom_site_label_3
_geom_torsion_atom_site_label_4
_geom_torsion
_geom_torsion_site_symmetry_1
_geom_torsion_site_symmetry_2
_geom_torsion_site_symmetry_3
_geom_torsion_site_symmetry_4
_geom_torsion_publ_flag
O1 C1 C2 C3 179.4(3) . . . . ?
C6 C1 C2 C3 -0.5(5) . . . . ?
C1 C2 C3 C4 0.9(6) . . . . ?
C2 C3 C4 C5 -0.4(5) . . . . ?
C2 C3 C4 C8 -179.6(3) . . . . ?
C3 C4 C5 C6 -0.7(4) . . . . ?
C8 C4 C5 C6 178.4(3) . . . . ?
C4 C5 C6 C1 1.2(5) . . . . ?
O1 C1 C6 C5 179.6(3) . . . . ?
C2 C1 C6 C5 -0.6(5) . . . . ?
C5 C4 C8 O2 -159.4(3) . . . . ?
C3 C4 C8 O2 19.8(4) . . . . ?
C5 C4 C8 N1 20.4(4) . . . . ?
C3 C4 C8 N1 -160.5(3) . . . . ?
N2 C10 C11 C12 167.8(8) . . . . ?
C10 C11 C12 C13 -173.9(8) . . . . ?
O2 C8 N1 C9 -4.3(5) . . . . ?
C4 C8 N1 C9 176.0(3) . . . . ?
O3 C9 N1 C8 -173.9(3) . . . . ?
N2 C9 N1 C8 5.2(4) . . . . ?
O3 C9 N2 C10 2.7(5) . . . . ?
N1 C9 N2 C10 -176.3(3) . . . . ?
C11 C10 N2 C9 -85.9(5) . . . . ?
C2 C1 O1 C7 177.1(3) . . . . ?
C6 C1 O1 C7 -3.1(5) . . . . ?
